data_1551437
loop_
_publ_author_name
'Ren-Wu Huang'
'Yong-Sheng Wei'
'Xi-Yan Dong'
'Xiao-Hui Wu'
'Chen-Xia Du'
'Shuang-Quan Zang'
'Thomas C. W. Mak'

_publ_section_title
;
 Hypersensitive dual-function luminescence switching of a
 silver-chalcogenolate cluster-based metal-organic framework
;
_journal_name_full 'Nature Chemistry'
_journal_page_first 689
_journal_page_last 697
_journal_paper_doi 10.1038/nchem.2718
_journal_volume 9
_journal_year 2017
_chemical_absolute_configuration ad
_chemical_formula_moiety 'C80 H104 Ag12 F12 N8 O8 S8, 2(C6 H5 Cl)'
_chemical_formula_sum 'C92 H114 Ag12 Cl2 F12 N8 O8 S8'
_chemical_formula_weight 3309.73
_space_group_crystal_system tetragonal
_space_group_IT_number 121
_space_group_name_Hall 'I -4 2'
_space_group_name_H-M_alt 'I -4 2 m'
_atom_sites_solution_hydrogens mixed
_atom_sites_solution_primary direct
_cell_angle_alpha 90
_cell_angle_beta 90
_cell_angle_gamma 90
_cell_formula_units_Z 2
_cell_length_a 17.23734(16)
_cell_length_b 17.23734(16)
_cell_length_c 20.5923(4)
_cell_measurement_reflns_used 12012
_cell_measurement_temperature 99.6(2)
_cell_measurement_theta_max 28.5080
_cell_measurement_theta_min 3.6700
_cell_volume 6118.51(14)
_computing_cell_refinement 'CrysAlisPro 1.171.38.41k (Rigaku OD, 2015)'
_computing_data_collection 'CrysAlisPro 1.171.38.41k (Rigaku OD, 2015)'
_computing_data_reduction 'CrysAlisPro 1.171.38.41k (Rigaku OD, 2015)'
_computing_molecular_graphics 'Olex2 (Dolomanov et al., 2009)'
_computing_publication_material 'Olex2 (Dolomanov et al., 2009)'
_computing_structure_refinement 'ShelXL (Sheldrick, 2015)'
_computing_structure_solution 'ShelXS (Sheldrick, 2008)'
_diffrn_ambient_environment N~2~
_diffrn_ambient_temperature 99.6(2)
_diffrn_detector 'CCD plate'
_diffrn_detector_area_resol_mean 16.2312
_diffrn_detector_type Eos
_diffrn_measured_fraction_theta_full 0.993
_diffrn_measured_fraction_theta_max 0.994
_diffrn_measurement_details
;
List of Runs (angles in degrees, time in seconds):

  # Type    Start    End  Width  t~exp~   \w     \q     \k     \f   Frames
--------------------------------------------------------------------------
  1  \w    -24.00   3.20   0.80   10.00    --  -15.18 -99.00 -30.00   34
  2  \w    -25.00  23.00   0.80   10.00    --  -15.18 -99.00  90.00   60
  3  \w    -46.20  37.00   0.80   10.00    --   18.07 -37.00 120.00  104
  4  \w     11.00  44.60   0.80   10.00    --   18.07 -77.00 -60.00   42
  5  \w      0.00  72.00   0.80   10.00    --   18.07  37.00 -30.00   90
  6  \w      0.00  78.40   0.80   10.00    --   18.07  77.00-150.00   98
  7  \w     38.00  76.40   0.80   10.00    --   18.07 178.00-180.00   48
  8  \w     39.00  66.20   0.80   10.00    --   18.07 178.00   0.00   34
  9  \w    -48.20  35.00   0.80   10.00    --   18.07 -57.00  30.00  104
;
_diffrn_measurement_device 'four-circle diffractometer'
_diffrn_measurement_device_type 'Xcalibur, Eos, Gemini'
_diffrn_measurement_method '\w scans'
_diffrn_orient_matrix_type 'CrysAlisPro convention (1999,Acta A55,543-557)'
_diffrn_orient_matrix_UB_11 -0.0104962000
_diffrn_orient_matrix_UB_12 -0.0151616000
_diffrn_orient_matrix_UB_13 -0.0307901000
_diffrn_orient_matrix_UB_21 -0.0391900000
_diffrn_orient_matrix_UB_22 0.0105362000
_diffrn_orient_matrix_UB_23 0.0057352000
_diffrn_orient_matrix_UB_31 0.0068536000
_diffrn_orient_matrix_UB_32 0.0367641000
_diffrn_orient_matrix_UB_33 -0.0143609000
_diffrn_radiation_monochromator graphite
_diffrn_radiation_probe x-ray
_diffrn_radiation_type MoK\a
_diffrn_radiation_wavelength 0.71073
_diffrn_reflns_av_R_equivalents 0.0419
_diffrn_reflns_av_unetI/netI 0.0214
_diffrn_reflns_Laue_measured_fraction_full 0.993
_diffrn_reflns_Laue_measured_fraction_max 0.994
_diffrn_reflns_limit_h_max 21
_diffrn_reflns_limit_h_min -21
_diffrn_reflns_limit_k_max 21
_diffrn_reflns_limit_k_min -21
_diffrn_reflns_limit_l_max 25
_diffrn_reflns_limit_l_min -25
_diffrn_reflns_number 29746
_diffrn_reflns_point_group_measured_fraction_full 0.995
_diffrn_reflns_point_group_measured_fraction_max 0.996
_diffrn_reflns_theta_full 25.250
_diffrn_reflns_theta_max 26.367
_diffrn_reflns_theta_min 3.682
_diffrn_source 'fine-focus sealed X-ray tube'
_diffrn_source_type 'Enhance (Mo) X-ray Source'
_exptl_absorpt_coefficient_mu 2.121
_exptl_absorpt_correction_T_max 0.877
_exptl_absorpt_correction_T_min 0.661
_exptl_absorpt_correction_type gaussian
_exptl_absorpt_process_details
;
CrysAlisPro 1.171.38.41k (Rigaku Oxford Diffraction, 2015)
Numerical absorption correction based on gaussian integration over
			a multifaceted crystal model
Empirical absorption correction using spherical harmonics,
 implemented in SCALE3 ABSPACK scaling algorithm.
;
_exptl_crystal_colour colourless
_exptl_crystal_colour_primary colourless
_exptl_crystal_density_diffrn 1.796
_exptl_crystal_description block
_exptl_crystal_F_000 3240
_exptl_crystal_size_max 0.251
_exptl_crystal_size_mid 0.219
_exptl_crystal_size_min 0.072
_refine_diff_density_max 2.085
_refine_diff_density_min -0.584
_refine_diff_density_rms 0.114
_refine_ls_abs_structure_details
;
 Flack x determined using 1365 quotients [(I+)-(I-)]/[(I+)+(I-)]
 (Parsons and Flack (2004), Acta Cryst. A60, s61).
;
_refine_ls_abs_structure_Flack -0.019(16)
_refine_ls_extinction_coef .
_refine_ls_extinction_method none
_refine_ls_goodness_of_fit_ref 1.097
_refine_ls_hydrogen_treatment constr
_refine_ls_matrix_type full
_refine_ls_number_parameters 222
_refine_ls_number_reflns 3285
_refine_ls_number_restraints 61
_refine_ls_restrained_S_all 1.106
_refine_ls_R_factor_all 0.0355
_refine_ls_R_factor_gt 0.0334
_refine_ls_shift/su_max 0.001
_refine_ls_shift/su_mean 0.000
_refine_ls_structure_factor_coef Fsqd
_refine_ls_weighting_details
;
 w=1/[\s^2^(Fo^2^)+(0.0425P)^2^+35.4434P]
 where P=(Fo^2^+2Fc^2^)/3
;
_refine_ls_weighting_scheme calc
_refine_ls_wR_factor_gt 0.0867
_refine_ls_wR_factor_ref 0.0880
_reflns_Friedel_coverage 0.826
_reflns_Friedel_fraction_full 0.998
_reflns_Friedel_fraction_max 0.999
_reflns_number_gt 3140
_reflns_number_total 3285
_reflns_threshold_expression 'I > 2\s(I)'
_cod_data_source_file nchem.2718-s20.cif
_cod_data_source_block ag12bpy_chlorobenzene
_cod_original_cell_volume 6118.52(15)
_cod_database_code 1551437
_chemical_oxdiff_formula C80H104O8N8S8F12Ag12
_shelx_space_group_comment
;
The symmetry employed for this shelxl refinement is uniquely defined
by the following loop, which should always be used as a source of
symmetry information in preference to the above space-group names.
They are only intended as comments.
;
_reflns_odcompleteness_completeness 99.50
_reflns_odcompleteness_iscentric 1
_reflns_odcompleteness_theta 26.32
_olex2_refinement_description
;
1. Fixed Uiso
 At 1.2 times of:
  All C(H) groups
 At 1.5 times of:
  All C(H,H,H) groups
2. Restrained distances
 C15-Cl1
 1.8 with sigma of 0.02
 C9-F1 \\sim C9-F2 \\sim C9B-F1B \\sim C9B-F2B
 with sigma of 0.01
 C9B-C8 \\sim C8-C9
 with sigma of 0.01
 C6-C4 \\sim C4-C5
 with sigma of 0.005
 C15-C17 \\sim C16-C18
 with sigma of 0.01
 C18-C17 \\sim C17-C16 \\sim C16-C15
 with sigma of 0.01
3. Uiso/Uaniso restraints and constraints
Uanis(C5) \\sim Ueq: with sigma of 0.005 and sigma for terminal atoms of 0.01
Uanis(C18) \\sim Ueq, Uanis(C17) \\sim Ueq, Uanis(C16) \\sim Ueq, Uanis(C15)
\\sim Ueq, Uanis(C6) \\sim Ueq, Uanis(F2B) \\sim Ueq, Uanis(F1) \\sim Ueq: with
sigma of 0.01 and sigma for terminal atoms of 0.02
Uanis(F1) = Uanis(F1B)
Uanis(C9) = Uanis(C9B)
Uanis(Cl1) = Uanis(C15)
4. Others
 Sof(F1B)=1-FVAR(1)
 Sof(C9B)=Sof(F2B)=0.5*(1-FVAR(2))
 Sof(C9)=Sof(F2)=0.5*FVAR(2)
 Sof(F1)=FVAR(1)
 Fixed Sof: Ag3(0.25) H3A(0.5) H3B(0.5) H3C(0.5) C5(0.5) H5A(0.5) H5B(0.5)
 H5C(0.5) C6(0.5) H6A(0.5) H6B(0.5) H6C(0.5) H7A(0.5) H7B(0.5) H7C(0.5)
 Cl1(0.25) C15(0.25) C16(0.5) H16(0.5) C17(0.5) H17(0.5) C18(0.25) H18(0.25)
 Fixed X: Cl1(0) C15(0) C18(0)
 Fixed Z: Cl1(0.5) C15(0.5) C18(0.5)
5.a Riding coordinates:
 C18(H18)
5.b Aromatic/amide H refined with riding coordinates:
 C10(H10), C11(H11), C13(H13), C14(H14), C16(H16), C17(H17)
5.c Idealised Me refined as rotating group:
 C2(H2A,H2B,H2C), C3(H3A,H3B,H3C), C5(H5A,H5B,H5C), C6(H6A,H6B,H6C), C7(H7A,
 H7B,H7C)
Comments: The trifluoroacetate, the t-butyl mercaptan anion 
and the guest chlorobenzene molecule were found disordered. 
The trifluoromethyl group and the t-butyl group in one of the 
t-butyl mercaptan anions were split over two parts with 
refined occupancies. To make them chemically reasonable, 
geometrical and ADP restraints were applied to the disordered 
residuals. The lattice chlorobenzene molecule suffered serious 
disorder. Only the major part was assigned for clarity with 
strict geometrical and thermal vibrational restraints. 
For C18, the H atoms were attached with "AFIX 3" 
because of the otherwise nonconvergent refinement. 
;

loop_
_space_group_symop_operation_xyz
'x, y, z'
'y, -x, -z'
'-x, -y, z'
'-y, x, -z'
'x, -y, -z'
'-x, y, -z'
'-y, -x, z'
'y, x, z'
'x+1/2, y+1/2, z+1/2'
'y+1/2, -x+1/2, -z+1/2'
'-x+1/2, -y+1/2, z+1/2'
'-y+1/2, x+1/2, -z+1/2'
'x+1/2, -y+1/2, -z+1/2'
'-x+1/2, y+1/2, -z+1/2'
'-y+1/2, -x+1/2, z+1/2'
'y+1/2, x+1/2, z+1/2'

loop_
_atom_site_label
_atom_site_type_symbol
_atom_site_fract_x
_atom_site_fract_y
_atom_site_fract_z
_atom_site_U_iso_or_equiv
_atom_site_adp_type
_atom_site_occupancy
_atom_site_site_symmetry_order
_atom_site_calc_flag
_atom_site_refinement_flags_posn
_atom_site_refinement_flags_adp
_atom_site_refinement_flags_occupancy
_atom_site_disorder_assembly
_atom_site_disorder_group
Ag1 Ag 0.5000 0.5000 0.29621(5) 0.0197(2) Uani 1 4 d S T P . .
Ag2 Ag 0.33999(3) 0.52906(3) 0.33446(4) 0.03175(17) Uani 1 1 d . . . . .
Ag3 Ag 0.5000 0.58435(8) 0.5000 0.0245(3) Uani 0.5 2 d S T P . .
S1 S 0.59932(10) 0.59932(10) 0.30068(12) 0.0219(5) Uani 1 2 d S T P . .
C1 C 0.6246(5) 0.6246(5) 0.2148(6) 0.039(3) Uani 1 2 d S T P . .
C2 C 0.7119(7) 0.6065(8) 0.2066(6) 0.063(3) Uani 1 1 d . . . . .
H2A H 0.7415 0.6387 0.2355 0.095 Uiso 1 1 calc GR . . . .
H2B H 0.7272 0.6166 0.1626 0.095 Uiso 1 1 calc GR . . . .
H2C H 0.7212 0.5529 0.2167 0.095 Uiso 1 1 calc GR . . . .
C3 C 0.5769(7) 0.5769(7) 0.1686(8) 0.062(4) Uani 1 2 d S T P . .
H3A H 0.6040 0.5297 0.1586 0.093 Uiso 0.5 1 calc GR . . A -1
H3B H 0.5682 0.6057 0.1294 0.093 Uiso 0.5 1 calc GR . . A -1
H3C H 0.5279 0.5647 0.1884 0.093 Uiso 0.5 1 calc GR . . A -1
S2 S 0.39836(11) 0.60164(11) 0.42800(13) 0.0330(6) Uani 1 2 d S T P B .
C4 C 0.3294(5) 0.6706(5) 0.4668(6) 0.052(4) Uani 1 2 d DS T P . .
C5 C 0.2665(10) 0.6198(11) 0.4942(11) 0.054(5) Uani 0.5 1 d D U . B -1
H5A H 0.2893 0.5796 0.5201 0.080 Uiso 0.5 1 calc GR . . B -1
H5B H 0.2376 0.5969 0.4592 0.080 Uiso 0.5 1 calc GR . . B -1
H5C H 0.2323 0.6505 0.5206 0.080 Uiso 0.5 1 calc GR . . B -1
C6 C 0.3611(13) 0.7047(15) 0.5277(8) 0.060(6) Uani 0.5 1 d D U . B -1
H6A H 0.3976 0.7448 0.5170 0.090 Uiso 0.5 1 calc GR . . B -1
H6B H 0.3867 0.6650 0.5524 0.090 Uiso 0.5 1 calc GR . . B -1
H6C H 0.3195 0.7263 0.5529 0.090 Uiso 0.5 1 calc GR . . B -1
C7 C 0.2864(5) 0.7136(5) 0.4164(6) 0.043(3) Uani 1 2 d S T P B .
H7A H 0.2426 0.7392 0.4357 0.064 Uiso 0.5 1 calc GR . . C -1
H7B H 0.2686 0.6781 0.3837 0.064 Uiso 0.5 1 calc GR . . C -1
H7C H 0.3199 0.7516 0.3969 0.064 Uiso 0.5 1 calc GR . . C -1
O1 O 0.3079(5) 0.6011(6) 0.2348(4) 0.076(3) Uani 1 1 d . . . . .
C8 C 0.3424(5) 0.6576(5) 0.2139(6) 0.037(3) Uani 1 2 d DS T P . .
C9 C 0.3016(7) 0.6984(7) 0.1574(8) 0.060(5) Uani 0.745(18) 2 d DS T P D 1
F1 F 0.3479(8) 0.7381(8) 0.1187(6) 0.092(5) Uani 0.745(18) 1 d D U . D 1
F2 F 0.2496(7) 0.7504(7) 0.1744(11) 0.130(9) Uani 0.745(18) 2 d DS T P D 1
C9B C 0.3178(14) 0.6822(14) 0.1459(11) 0.060(5) Uani 0.255(18) 2 d DS T P D 2
F1B F 0.315(3) 0.7579(16) 0.1419(18) 0.092(5) Uani 0.255(18) 1 d D . . D 2
F2B F 0.3529(16) 0.6471(16) 0.0976(13) 0.071(12) Uani 0.255(18) 2 d DS TU P D 2
N1 N 0.2050(3) 0.5155(4) 0.3333(3) 0.0305(14) Uani 1 1 d . . . . .
C10 C 0.1593(5) 0.5761(5) 0.3158(4) 0.0306(17) Uani 1 1 d . . . . .
H10 H 0.1829 0.6221 0.3029 0.037 Uiso 1 1 calc R . . . .
C11 C 0.0795(5) 0.5724(5) 0.3163(4) 0.0283(17) Uani 1 1 d . . . . .
H11 H 0.0502 0.6156 0.3048 0.034 Uiso 1 1 calc R . . . .
C12 C 0.0427(4) 0.5029(4) 0.3343(3) 0.0238(13) Uani 1 1 d . . . . .
C13 C 0.0899(4) 0.4399(4) 0.3505(4) 0.0272(16) Uani 1 1 d . . . . .
H13 H 0.0680 0.3924 0.3615 0.033 Uiso 1 1 calc R . . . .
C14 C 0.1697(4) 0.4492(5) 0.3499(4) 0.0290(17) Uani 1 1 d . . . . .
H14 H 0.2004 0.4072 0.3618 0.035 Uiso 1 1 calc R . . . .
Cl1 Cl 0.0000 0.5525(7) 0.5000 0.0628(17) Uani 0.25 1 d DS T P E -1
C15 C 0.0000 0.4508(17) 0.5000 0.0628(17) Uani 0.25 1 d DS TU P E -1
C16 C 0.0678(9) 0.4112(10) 0.5159(8) 0.051(5) Uani 0.5 1 d D U . . .
H16 H 0.1128 0.4383 0.5264 0.061 Uiso 0.5 1 calc R . . E .
C17 C 0.0671(10) 0.3304(10) 0.5160(10) 0.062(6) Uani 0.5 1 d D U . E .
H17 H 0.1118 0.3032 0.5268 0.075 Uiso 0.5 1 calc R . . . .
C18 C 0.0000 0.2904(18) 0.5000 0.066(8) Uani 0.25 1 d DS TU P E -1
H18 H 0.0000 0.2365 0.5000 0.079 Uiso 0.25 1 d RS T P E -1

loop_
_atom_site_aniso_label
_atom_site_aniso_U_11
_atom_site_aniso_U_22
_atom_site_aniso_U_33
_atom_site_aniso_U_23
_atom_site_aniso_U_13
_atom_site_aniso_U_12
Ag1 0.0165(3) 0.0165(3) 0.0260(5) 0.000 0.000 -0.0009(4)
Ag2 0.0174(3) 0.0263(3) 0.0515(4) 0.0031(3) 0.0029(3) 0.0029(2)
Ag3 0.0246(7) 0.0192(6) 0.0297(7) 0.000 -0.0078(7) 0.000
S1 0.0201(7) 0.0201(7) 0.0255(12) 0.0034(7) 0.0034(7) -0.0033(9)
C1 0.044(4) 0.044(4) 0.030(6) 0.012(4) 0.012(4) -0.007(6)
C2 0.050(6) 0.091(9) 0.048(6) 0.016(6) 0.025(5) -0.012(6)
C3 0.074(7) 0.074(7) 0.038(7) 0.011(6) 0.011(6) -0.020(8)
S2 0.0384(10) 0.0384(10) 0.0221(12) 0.0001(7) -0.0001(7) 0.0178(13)
C4 0.064(7) 0.064(7) 0.028(6) -0.001(4) 0.001(4) 0.040(8)
C5 0.065(10) 0.070(10) 0.026(8) -0.004(8) 0.022(8) 0.036(8)
C6 0.069(14) 0.089(16) 0.022(9) -0.017(10) 0.015(9) 0.020(12)
C7 0.047(5) 0.047(5) 0.034(6) -0.002(3) 0.002(3) 0.026(6)
O1 0.053(5) 0.087(7) 0.087(6) 0.052(5) -0.015(4) -0.020(5)
C8 0.040(4) 0.040(4) 0.031(6) 0.002(4) -0.002(4) 0.012(6)
C9 0.061(8) 0.061(8) 0.057(12) 0.015(8) -0.015(8) 0.010(10)
F1 0.092(10) 0.121(10) 0.061(8) 0.054(7) 0.000(6) -0.023(8)
F2 0.131(11) 0.131(11) 0.129(17) 0.038(8) -0.038(8) 0.068(13)
C9B 0.061(8) 0.061(8) 0.057(12) 0.015(8) -0.015(8) 0.010(10)
F1B 0.092(10) 0.121(10) 0.061(8) 0.054(7) 0.000(6) -0.023(8)
F2B 0.095(16) 0.095(16) 0.022(13) -0.007(10) 0.007(10) 0.019(19)
N1 0.021(3) 0.031(4) 0.039(3) 0.006(3) -0.004(3) 0.003(2)
C10 0.028(4) 0.032(4) 0.032(4) 0.004(3) -0.008(3) 0.004(3)
C11 0.027(4) 0.026(4) 0.032(4) 0.003(3) -0.002(3) 0.004(3)
C12 0.024(3) 0.025(3) 0.022(3) -0.003(4) 0.000(3) 0.003(3)
C13 0.023(4) 0.025(4) 0.033(4) 0.004(3) -0.002(3) 0.005(3)
C14 0.024(4) 0.026(4) 0.037(4) 0.002(3) -0.005(3) 0.005(3)
Cl1 0.086(4) 0.070(4) 0.032(2) 0.000(14) -0.022(5) 0.000(14)
C15 0.086(4) 0.070(4) 0.032(2) 0.000(14) -0.022(5) 0.000(14)
C16 0.044(9) 0.072(11) 0.036(9) -0.005(8) -0.004(7) 0.008(8)
C17 0.054(10) 0.074(11) 0.059(11) -0.001(9) 0.007(9) 0.008(9)
C18 0.077(14) 0.072(14) 0.048(11) 0.000(14) -0.005(12) 0.000(14)

loop_
_atom_type_symbol
_atom_type_description
_atom_type_scat_dispersion_real
_atom_type_scat_dispersion_imag
_atom_type_scat_source
C C 0.0033 0.0016 'International Tables Vol C Tables 4.2.6.8 and 6.1.1.4'
H H 0.0000 0.0000 'International Tables Vol C Tables 4.2.6.8 and 6.1.1.4'
Ag Ag -0.8971 1.1015 'International Tables Vol C Tables 4.2.6.8 and 6.1.1.4'
Cl Cl 0.1484 0.1585 'International Tables Vol C Tables 4.2.6.8 and 6.1.1.4'
F F 0.0171 0.0103 'International Tables Vol C Tables 4.2.6.8 and 6.1.1.4'
N N 0.0061 0.0033 'International Tables Vol C Tables 4.2.6.8 and 6.1.1.4'
O O 0.0106 0.0060 'International Tables Vol C Tables 4.2.6.8 and 6.1.1.4'
S S 0.1246 0.1234 'International Tables Vol C Tables 4.2.6.8 and 6.1.1.4'

loop_
_exptl_crystal_face_index_h
_exptl_crystal_face_index_k
_exptl_crystal_face_index_l
_exptl_crystal_face_perp_dist
-1 22 -11 0.0990
-24 0 4 0.1145
-23 1 10 0.1137
0 5 28 0.0370
1 -3 -29 0.0259
-4 -23 9 0.0825
24 2 -5 0.1073
24 -2 -3 0.1057
-9 21 -10 0.1074

loop_
_geom_angle_atom_site_label_1
_geom_angle_atom_site_label_2
_geom_angle_atom_site_label_3
_geom_angle
_geom_angle_site_symmetry_1
_geom_angle_site_symmetry_3
Ag2 Ag1 Ag2 148.62(5) . 3_665
Ag2 Ag1 Ag2 104.64(3) 3_665 7_665
Ag2 Ag1 Ag2 66.48(2) . 7_665
Ag2 Ag1 Ag2 148.62(5) 7_665 8
Ag2 Ag1 Ag2 104.64(3) . 8
Ag2 Ag1 Ag2 66.48(2) 3_665 8
S1 Ag1 Ag2 56.08(2) . 3_665
S1 Ag1 Ag2 56.08(2) 3_665 .
S1 Ag1 Ag2 122.51(3) . 8
S1 Ag1 Ag2 56.08(2) 3_665 8
S1 Ag1 Ag2 122.51(3) . .
S1 Ag1 Ag2 56.08(2) . 7_665
S1 Ag1 Ag2 122.51(3) 3_665 7_665
S1 Ag1 Ag2 122.51(3) 3_665 3_665
S1 Ag1 S1 175.65(13) 3_665 .
Ag1 Ag2 Ag2 56.759(12) . 7_665
S1 Ag2 Ag1 52.20(5) 3_665 .
S1 Ag2 Ag2 108.92(5) 3_665 7_665
S2 Ag2 Ag1 85.04(6) . .
S2 Ag2 Ag2 50.47(4) . 7_665
S2 Ag2 S1 118.61(8) . 3_665
O1 Ag2 Ag1 94.2(2) . .
O1 Ag2 Ag2 78.6(2) . 7_665
O1 Ag2 S1 107.7(3) . 3_665
O1 Ag2 S2 118.6(2) . .
N1 Ag2 Ag1 157.29(18) . .
N1 Ag2 Ag2 140.72(15) . 7_665
N1 Ag2 S1 108.63(17) . 3_665
N1 Ag2 S2 117.20(19) . .
N1 Ag2 O1 79.5(3) . .
Ag3 Ag3 Ag3 90.000(1) 4_656 2_566
Ag3 Ag3 Ag3 45.0 2_566 3_665
Ag3 Ag3 Ag3 45.0 4_656 3_665
Ag3 Ag3 S2 63.62(4) 2_566 2_566
Ag3 Ag3 S2 63.62(4) 4_656 .
Ag3 Ag3 S2 128.78(7) 4_656 2_566
Ag3 Ag3 S2 128.78(7) 2_566 .
S2 Ag3 Ag3 97.40(6) . 3_665
S2 Ag3 Ag3 97.40(6) 2_566 3_665
S2 Ag3 S2 165.21(11) . 2_566
Ag1 S1 Ag2 71.72(5) . 3_665
Ag1 S1 Ag2 71.72(5) . 7_665
Ag2 S1 Ag2 129.82(10) 7_665 3_665
C1 S1 Ag1 107.1(4) . .
C1 S1 Ag2 111.40(12) . 3_665
C1 S1 Ag2 111.40(12) . 7_665
C2 C1 S1 106.4(7) . .
C2 C1 S1 106.4(7) 8 .
C2 C1 C2 112.5(13) . 8
C3 C1 S1 110.0(9) . .
C3 C1 C2 110.7(8) . .
C3 C1 C2 110.7(8) . 8
C1 C2 H2A 109.5 . .
C1 C2 H2B 109.5 . .
C1 C2 H2C 109.5 . .
H2A C2 H2B 109.5 . .
H2A C2 H2C 109.5 . .
H2B C2 H2C 109.5 . .
C1 C3 H3A 109.5 . .
C1 C3 H3B 109.5 . .
C1 C3 H3C 109.5 . .
H3A C3 H3B 109.5 . .
H3A C3 H3C 109.5 . .
H3B C3 H3C 109.5 . .
Ag2 S2 Ag2 79.06(8) 7_665 .
Ag3 S2 Ag2 99.56(6) 4_656 .
Ag3 S2 Ag2 137.03(12) . .
Ag3 S2 Ag2 99.56(6) . 7_665
Ag3 S2 Ag2 137.03(12) 4_656 7_665
Ag3 S2 Ag3 52.75(9) . 4_656
C4 S2 Ag2 113.1(3) . .
C4 S2 Ag2 113.1(3) . 7_665
C4 S2 Ag3 106.9(4) . .
C4 S2 Ag3 106.9(4) . 4_656
C5 C4 S2 104.5(9) . .
C6 C4 S2 112.3(12) . .
C6 C4 C5 100.4(16) . .
C7 C4 S2 109.8(9) . .
C7 C4 C5 101.2(11) . .
C7 C4 C6 125.4(13) . .
C4 C5 H5A 109.5 . .
C4 C5 H5B 109.5 . .
C4 C5 H5C 109.5 . .
H5A C5 H5B 109.5 . .
H5A C5 H5C 109.5 . .
H5B C5 H5C 109.5 . .
C4 C6 H6A 109.5 . .
C4 C6 H6B 109.5 . .
C4 C6 H6C 109.5 . .
H6A C6 H6B 109.5 . .
H6A C6 H6C 109.5 . .
H6B C6 H6C 109.5 . .
C4 C7 H7A 109.5 . .
C4 C7 H7B 109.5 . .
C4 C7 H7C 109.5 . .
H7A C7 H7B 109.5 . .
H7A C7 H7C 109.5 . .
H7B C7 H7C 109.5 . .
C8 O1 Ag2 125.9(8) . .
O1 C8 O1 131.0(13) . 7_665
O1 C8 C9 114.2(7) . .
O1 C8 C9 114.2(7) 7_665 .
O1 C8 C9B 114.2(7) 7_665 .
O1 C8 C9B 114.2(7) . .
F1 C9 C8 114.9(10) . .
F1 C9 C8 114.8(10) 7_665 .
F1 C9 F1 105.2(16) . 7_665
F2 C9 C8 115.1(14) . .
F2 C9 F1 102.7(13) . 7_665
F2 C9 F1 102.7(13) . .
F1B C9B C8 110(2) . .
F1B C9B C8 110(2) 7_665 .
F1B C9B F1B 85(4) . 7_665
F1B C9B F2B 116(2) . .
F1B C9B F2B 116(2) 7_665 .
F2B C9B C8 116(2) . .
C9B F1B F1B 48(2) . 7_665
C10 N1 Ag2 120.3(5) . .
C14 N1 Ag2 122.3(5) . .
C14 N1 C10 117.4(6) . .
N1 C10 H10 118.5 . .
N1 C10 C11 122.9(8) . .
C11 C10 H10 118.5 . .
C10 C11 H11 120.3 . .
C10 C11 C12 119.5(7) . .
C12 C11 H11 120.3 . .
C11 C12 C12 120.6(8) . 3_565
C13 C12 C11 117.5(6) . .
C13 C12 C12 121.8(8) . 3_565
C12 C13 H13 120.4 . .
C14 C13 C12 119.1(7) . .
C14 C13 H13 120.4 . .
N1 C14 C13 123.5(7) . .
N1 C14 H14 118.2 . .
C13 C14 H14 118.2 . .
C16 Cl1 C15 117.3(10) 3_565 .
C16 Cl1 C15 117.3(10) 5_566 .
C16 Cl1 C16 125(2) 5_566 3_565
C16 C15 Cl1 119.3(10) 6_556 .
C16 C15 Cl1 119.3(10) . .
C16 C15 C16 121(2) . 6_556
C15 C16 H16 120.6 . .
C17 C16 C15 118.8(12) . .
C17 C16 H16 120.6 . .
C16 C17 H17 119.8 . .
C18 C17 C16 120.4(12) . .
C18 C17 H17 119.8 . .
C17 C18 C17 120(2) 6_556 .
C17 C18 H18 119.9 6_556 .
C17 C18 H18 119.8 . .

loop_
_geom_bond_atom_site_label_1
_geom_bond_atom_site_label_2
_geom_bond_distance
_geom_bond_site_symmetry_2
Ag1 Ag2 2.9119(6) .
Ag1 Ag2 2.9119(6) 7_665
Ag1 Ag2 2.9119(6) 8
Ag1 Ag2 2.9119(6) 3_665
Ag1 S1 2.423(2) .
Ag1 S1 2.423(2) 3_665
Ag2 Ag2 3.1924(11) 7_665
Ag2 S1 2.5446(11) 3_665
Ag2 S2 2.508(2) .
Ag2 O1 2.462(8) .
Ag2 N1 2.338(6) .
Ag3 Ag3 2.908(3) 3_665
Ag3 Ag3 2.056(2) 4_656
Ag3 Ag3 2.056(2) 2_566
Ag3 S2 2.314(2) 2_566
Ag3 S2 2.314(2) .
S1 Ag2 2.5447(11) 7_665
S1 Ag2 2.5447(11) 3_665
S1 C1 1.873(11) .
C1 C2 1.545(13) .
C1 C2 1.545(13) 8
C1 C3 1.50(2) .
C2 H2A 0.9600 .
C2 H2B 0.9600 .
C2 H2C 0.9600 .
C3 H3A 0.9600 .
C3 H3B 0.9600 .
C3 H3C 0.9600 .
S2 Ag2 2.508(2) 7_665
S2 Ag3 2.314(2) 4_656
S2 C4 1.862(13) .
C4 C5 1.504(15) .
C4 C6 1.488(15) .
C4 C7 1.477(17) .
C5 H5A 0.9600 .
C5 H5B 0.9600 .
C5 H5C 0.9600 .
C6 H6A 0.9600 .
C6 H6B 0.9600 .
C6 H6C 0.9600 .
C7 H7A 0.9600 .
C7 H7B 0.9600 .
C7 H7C 0.9600 .
O1 C8 1.218(9) .
C8 O1 1.218(9) 7_665
C8 C9 1.53(2) .
C8 C9B 1.52(2) .
C9 F1 1.320(11) 7_665
C9 F1 1.320(11) .
C9 F2 1.316(14) .
C9B F1B 1.309(15) .
C9B F1B 1.309(15) 7_665
C9B F2B 1.310(15) .
F1B F1B 1.77(7) 7_665
N1 C10 1.356(10) .
N1 C14 1.340(10) .
C10 H10 0.9300 .
C10 C11 1.378(12) .
C11 H11 0.9300 .
C11 C12 1.405(11) .
C12 C12 1.475(13) 3_565
C12 C13 1.397(10) .
C13 H13 0.9300 .
C13 C14 1.385(11) .
C14 H14 0.9300 .
Cl1 C15 1.75(2) .
Cl1 C16 1.366(16) 3_565
Cl1 C16 1.366(17) 5_566
C15 C16 1.393(15) .
C15 C16 1.393(15) 6_556
C16 H16 0.9300 .
C16 C17 1.393(15) .
C17 H17 0.9300 .
C17 C18 1.385(15) .
C18 C17 1.385(15) 6_556
C18 H18 0.9300 .

loop_
_geom_torsion_atom_site_label_1
_geom_torsion_atom_site_label_2
_geom_torsion_atom_site_label_3
_geom_torsion_atom_site_label_4
_geom_torsion
_geom_torsion_site_symmetry_1
_geom_torsion_site_symmetry_2
_geom_torsion_site_symmetry_3
_geom_torsion_site_symmetry_4
Ag1 S1 C1 C2 -119.9(8) . . . .
Ag1 S1 C1 C2 119.9(8) . . . 8
Ag1 S1 C1 C3 0.000(2) . . . .
Ag2 S1 C1 C2 43.4(9) 7_665 . . 8
Ag2 S1 C1 C2 -43.4(9) 3_665 . . .
Ag2 S1 C1 C2 163.5(7) 7_665 . . .
Ag2 S1 C1 C2 -163.5(7) 3_665 . . 8
Ag2 S1 C1 C3 -76.58(18) 7_665 . . .
Ag2 S1 C1 C3 76.58(18) 3_665 . . .
Ag2 S2 C4 C5 151.6(11) 7_665 . . .
Ag2 S2 C4 C5 64.0(12) . . . .
Ag2 S2 C4 C6 -100.6(12) 7_665 . . .
Ag2 S2 C4 C6 171.9(11) . . . .
Ag2 S2 C4 C7 43.79(14) 7_665 . . .
Ag2 S2 C4 C7 -43.79(14) . . . .
Ag2 O1 C8 O1 0(3) . . . 7_665
Ag2 O1 C8 C9 -170.3(9) . . . .
Ag2 O1 C8 C9B 170.6(15) . . . .
Ag2 N1 C10 C11 -177.7(6) . . . .
Ag2 N1 C14 C13 179.1(6) . . . .
Ag3 S2 C4 C5 -99.9(11) . . . .
Ag3 S2 C4 C5 -44.6(11) 4_656 . . .
Ag3 S2 C4 C6 8.0(12) . . . .
Ag3 S2 C4 C6 63.3(11) 4_656 . . .
Ag3 S2 C4 C7 152.34(8) . . . .
Ag3 S2 C4 C7 -152.34(8) 4_656 . . .
O1 C8 C9 F1 -155.0(13) . . . .
O1 C8 C9 F1 -32.8(19) . . . 7_665
O1 C8 C9 F1 32.8(19) 7_665 . . .
O1 C8 C9 F1 155.0(13) 7_665 . . 7_665
O1 C8 C9 F2 86.1(11) . . . .
O1 C8 C9 F2 -86.1(11) 7_665 . . .
O1 C8 C9B F1B 140(2) . . . .
O1 C8 C9B F1B -140(2) 7_665 . . 7_665
O1 C8 C9B F1B 48(3) . . . 7_665
O1 C8 C9B F1B -48(3) 7_665 . . .
O1 C8 C9B F2B -86.0(12) . . . .
O1 C8 C9B F2B 86.0(12) 7_665 . . .
C8 C9B F1B F1B -110(3) . . . 7_665
C9 C8 C9B F1B -46(2) . . . 7_665
C9 C8 C9B F1B 46(2) . . . .
C9 C8 C9B F2B 180.000(11) . . . .
C9B C8 C9 F1 -61.1(13) . . . .
C9B C8 C9 F1 61.1(12) . . . 7_665
C9B C8 C9 F2 180.000(11) . . . .
F2B C9B F1B F1B 116(3) . . . 7_665
N1 C10 C11 C12 -1.3(12) . . . .
C10 N1 C14 C13 -0.3(12) . . . .
C10 C11 C12 C12 -179.1(6) . . . 3_565
C10 C11 C12 C13 -0.5(11) . . . .
C11 C12 C13 C14 1.8(11) . . . .
C12 C12 C13 C14 -179.6(6) 3_565 . . .
C12 C13 C14 N1 -1.5(13) . . . .
C14 N1 C10 C11 1.8(12) . . . .
Cl1 C15 C16 C17 179.8(14) . . . .
C15 C16 C17 C18 0(3) . . . .
C16 Cl1 C15 C16 -148.7(17) 5_566 . . 6_556
C16 Cl1 C15 C16 -148.7(17) 3_565 . . .
C16 Cl1 C15 C16 31.3(17) 3_565 . . 6_556
C16 Cl1 C15 C16 31.3(17) 5_566 . . .
C16 C15 C16 C17 -0.2(14) 6_556 . . .
C16 C17 C18 C17 -0.2(15) . . . 6_556

loop_
_exptl_oxdiff_crystal_face_indexfrac_h
_exptl_oxdiff_crystal_face_indexfrac_k
_exptl_oxdiff_crystal_face_indexfrac_l
_exptl_oxdiff_crystal_face_x
_exptl_oxdiff_crystal_face_y
_exptl_oxdiff_crystal_face_z
-0.9789 22.0095 -10.9870 0.0149 0.2072 0.9602
-24.0103 0.0103 3.9949 0.1289 0.9640 -0.2215
-23.0111 1.0070 9.9936 -0.0814 0.9697 -0.2642
-0.0054 4.9871 27.9935 -0.9375 0.2133 -0.2187
1.0077 -2.9868 -28.9921 0.9274 -0.2372 0.3135
-4.0231 -23.0061 8.9864 0.1143 -0.0332 -1.0024
24.0123 1.9905 -4.9937 -0.1285 -0.9487 0.3095
24.0083 -2.0111 -2.9961 -0.1293 -0.9793 0.1336
-8.9830 21.0129 -9.9891 0.0833 0.5162 0.8544
